data_7022747
loop_
_publ_author_name
'Sim\~oes, Tatiana R G'
'Mambrini, Raquel V.'
'Reis, Daniella O.'
'Marinho, Maria V.'
'Ribeiro, Marcos A.'
'Pinheiro, Carlos B.'
'Ferrando-Soria, Jes\'us'
'D\'eniz, Mariadel'
'Ruiz-P\'erez, Catalina'
'Cangussu, Danielle'
'Stumpf, Humberto O.'
'Lloret, Francesc'
'Julve, Miguel'

_publ_section_title
;
 Copper(II) assembling with bis(2-pyridylcarbonyl)amidate and
 N,N'-2,2-phenylenebis(oxamate).
;
_journal_issue 16
_journal_name_full 'Dalton transactions (Cambridge, England : 2003)'
_journal_page_first 5778
_journal_page_last 5795
_journal_paper_doi 10.1039/c3dt32949f
_journal_volume 42
_journal_year 2013
_chemical_formula_moiety 'C34 H22 Cu3 N8 O11, 0.5(H4 O2)'
_chemical_formula_sum 'C34 H24 Cu3 N8 O12'
_chemical_formula_weight 927.23
_chemical_name_systematic
;
?
;
_space_group_IT_number 2
_symmetry_cell_setting triclinic
_symmetry_space_group_name_Hall '-P 1'
_symmetry_space_group_name_H-M 'P -1'
_atom_sites_solution_hydrogens geom
_atom_sites_solution_primary direct
_atom_sites_solution_secondary difmap
_audit_conform_dict_location ftp://ftp.iucr.org/pub/cif_core.dic
_audit_conform_dict_name cif_core.dic
_audit_conform_dict_version 2.4
_audit_creation_date 2012-10-23T11:49:29-00:00
_audit_creation_method 'WinGX routine CIF_UPDATE'
_cell_angle_alpha 61.971(3)
_cell_angle_beta 65.206(3)
_cell_angle_gamma 80.022(3)
_cell_formula_units_Z 2
_cell_length_a 11.6502(3)
_cell_length_b 13.4289(4)
_cell_length_c 13.6461(5)
_cell_measurement_temperature 293(2)
_cell_volume 1710.05(11)
_computing_cell_refinement
;
CrysAlisPro, Oxford Diffraction Ltd.,
Version 1.171.33.41 (release 06-05-2009 CrysAlis171 .NET)
(compiled May 6 2009,17:20:42)
;
_computing_data_collection
;
CrysAlisPro, Oxford Diffraction Ltd.,
Version 1.171.33.41 (release 06-05-2009 CrysAlis171 .NET)
(compiled May 6 2009,17:20:42)
;
_computing_data_reduction
;
CrysAlisPro, Oxford Diffraction Ltd.,
Version 1.171.33.41 (release 06-05-2009 CrysAlis171 .NET)
(compiled May 6 2009,17:20:42)
;
_computing_structure_refinement 'SHELXL-97 (Sheldrick, 1997)'
_computing_structure_solution 'SHELXS-97 (Sheldrick, 1990)'
_diffrn_ambient_temperature 293(2)
_diffrn_detector_area_resol_mean 10.4186
_diffrn_measured_fraction_theta_full 0.999
_diffrn_measured_fraction_theta_max 0.999
_diffrn_measurement_device_type 'Xcalibur, Atlas, Gemini ultra'
_diffrn_radiation_monochromator graphite
_diffrn_radiation_source 'Enhance (Mo) X-ray Source'
_diffrn_radiation_type 'Mo K\a'
_diffrn_radiation_wavelength 0.7107
_diffrn_reflns_av_R_equivalents 0.0283
_diffrn_reflns_av_unetI/netI 0.0253
_diffrn_reflns_limit_h_max 14
_diffrn_reflns_limit_h_min -14
_diffrn_reflns_limit_k_max 16
_diffrn_reflns_limit_k_min -16
_diffrn_reflns_limit_l_max 17
_diffrn_reflns_limit_l_min -17
_diffrn_reflns_number 28877
_diffrn_reflns_theta_full 26.37
_diffrn_reflns_theta_max 26.37
_diffrn_reflns_theta_min 3.02
_exptl_absorpt_correction_T_max 0.968
_exptl_absorpt_correction_T_min 0.639
_exptl_absorpt_correction_type analytical
_exptl_absorpt_process_details
;
CrysAlisPro, Oxford Diffraction Ltd.,
Version 1.171.33.41 (release 06-05-2009 CrysAlis171 .NET)
(compiled May 6 2009,17:20:42)
Analytical numeric absorption correction using a multifaceted crystal
model based on expressions derived by R.C. Clark & J.S. Reid.
(Clark, R. C. & Reid, J. S. (1995). Acta Cryst. A51, 887-897)
;
_exptl_crystal_colour blue
_exptl_crystal_density_diffrn 1.801
_exptl_crystal_density_method 'not measured'
_exptl_crystal_description prismatic
_exptl_crystal_F_000 934
_exptl_crystal_size_max 0.3181
_exptl_crystal_size_mid 0.1624
_exptl_crystal_size_min 0.0174
_refine_diff_density_max 0.784
_refine_diff_density_min -0.472
_refine_diff_density_rms 0.055
_refine_ls_extinction_method none
_refine_ls_goodness_of_fit_ref 1.055
_refine_ls_hydrogen_treatment mixed
_refine_ls_matrix_type full
_refine_ls_number_parameters 542
_refine_ls_number_reflns 6982
_refine_ls_number_restraints 5
_refine_ls_restrained_S_all 1.055
_refine_ls_R_factor_all 0.0373
_refine_ls_R_factor_gt 0.0271
_refine_ls_shift/su_max 0.001
_refine_ls_shift/su_mean 0
_refine_ls_structure_factor_coef Fsqd
_refine_ls_weighting_details 'calc w=1/[\s^2^(Fo^2^)+(0.0464P)^2^+0.0000P] where P=(Fo^2^+2Fc^2^)/3'
_refine_ls_weighting_scheme calc
_refine_ls_wR_factor_gt 0.0747
_refine_ls_wR_factor_ref 0.0767
_reflns_number_gt 5451
_reflns_number_total 6982
_reflns_threshold_expression >2sigma(I)
_cod_data_source_file c3dt32949f.txt
_cod_data_source_block cocu
_cod_database_code 7022747

loop_
_space_group_symop_operation_xyz
'x, y, z'
'-x, -y, -z'

loop_
_atom_site_label
_atom_site_type_symbol
_atom_site_fract_x
_atom_site_fract_y
_atom_site_fract_z
_atom_site_U_iso_or_equiv
_atom_site_adp_type
_atom_site_occupancy
_atom_site_symmetry_multiplicity
_atom_site_calc_flag
_atom_site_refinement_flags
_atom_site_disorder_assembly
_atom_site_disorder_group
Cu1 Cu 0.72708(2) 0.78419(2) 0.10709(2) 0.03291(8) Uani 1 1 d . . .
Cu2 Cu 1.06860(2) 0.48045(2) 0.22443(2) 0.03922(9) Uani 1 1 d . . .
Cu3 Cu 1.33554(2) 0.156365(19) 0.42885(2) 0.02888(8) Uani 1 1 d . . .
O2 O 0.7464(2) 1.11404(15) -0.11536(17) 0.0743(6) Uani 1 1 d . . .
O9 O 1.2378(2) -0.16754(14) 0.66796(17) 0.0687(6) Uani 1 1 d . . .
C32 C 1.5677(3) 0.2405(3) 0.5947(3) 0.0719(9) Uani 1 1 d . . .
H32 H 1.6073 0.2548 0.6335 0.086 Uiso 1 1 calc R . .
O6 O 1.24369(13) 0.42657(13) 0.18701(13) 0.0416(4) Uani 1 1 d . . .
O4 O 0.74852(13) 0.64895(12) 0.24325(12) 0.0355(3) Uani 1 1 d . . .
O8 O 1.15644(13) 0.24995(11) 0.49831(12) 0.0323(3) Uani 1 1 d . . .
O3 O 0.91240(14) 0.71254(12) 0.01009(12) 0.0409(4) Uani 1 1 d . . .
O7 O 1.35394(13) 0.29588(12) 0.28194(12) 0.0331(3) Uani 1 1 d . . .
O5 O 1.05691(15) 0.59717(14) 0.07104(13) 0.0497(4) Uani 1 1 d . . .
N6 N 1.23956(16) 0.06778(15) 0.40101(16) 0.0341(4) Uani 1 1 d . . .
C17 C 0.7066(2) 0.45201(19) 0.6207(2) 0.0413(5) Uani 1 1 d . . .
H17 H 0.6301 0.4682 0.6703 0.05 Uiso 1 1 calc R . .
C11 C 0.5112(2) 0.5759(2) 0.0815(2) 0.0515(6) Uani 1 1 d . . .
H11 H 0.4935 0.4996 0.112 0.062 Uiso 1 1 calc R . .
C27 C 1.2101(2) -0.03873(18) 0.4888(2) 0.0383(5) Uani 1 1 d . . .
N1 N 0.61739(17) 0.71833(16) 0.07110(16) 0.0374(4) Uani 1 1 d . . .
O10 O 1.40897(19) -0.07861(16) 0.71343(16) 0.0686(6) Uani 1 1 d . . .
N7 N 1.33055(17) 0.01202(15) 0.56279(16) 0.0360(4) Uani 1 1 d . . .
C10 C 0.4587(3) 0.6562(3) 0.0049(3) 0.0582(7) Uani 1 1 d . . .
H10 H 0.4027 0.6352 -0.0151 0.07 Uiso 1 1 calc R . .
N2 N 0.69285(19) 0.92243(15) -0.01098(17) 0.0403(5) Uani 1 1 d . . .
N8 N 1.44471(16) 0.19973(15) 0.48315(16) 0.0355(4) Uani 1 1 d . . .
C26 C 1.1394(2) -0.1114(2) 0.4900(3) 0.0556(7) Uani 1 1 d . . .
H26 H 1.1204 -0.1845 0.5517 0.067 Uiso 1 1 calc R . .
C3 C 0.9051(3) 1.0594(2) 0.1336(2) 0.0553(7) Uani 1 1 d . . .
H3 H 0.94 1.1163 0.1342 0.066 Uiso 1 1 calc R . .
C2 C 0.9033(2) 0.9488(2) 0.2161(2) 0.0509(6) Uani 1 1 d . . .
H2 H 0.9366 0.93 0.2736 0.061 Uiso 1 1 calc R . .
N4 N 0.90499(16) 0.53220(14) 0.29647(14) 0.0319(4) Uani 1 1 d . . .
N3 N 0.80266(17) 0.89055(15) 0.13122(16) 0.0359(4) Uani 1 1 d . . .
N5 N 1.04981(16) 0.39067(14) 0.38894(15) 0.0321(4) Uani 1 1 d . . .
C6 C 0.7436(2) 1.0198(2) -0.0358(2) 0.0453(6) Uani 1 1 d . . .
O1 O 0.57060(19) 0.99503(16) -0.12608(16) 0.0632(5) Uani 1 1 d . . .
C9 C 0.4897(2) 0.7677(3) -0.0419(2) 0.0536(7) Uani 1 1 d . . .
H9 H 0.4575 0.8231 -0.0965 0.064 Uiso 1 1 calc R . .
C33 C 1.5635(3) 0.3235(3) 0.4878(3) 0.0694(9) Uani 1 1 d . . .
H33 H 1.602 0.3939 0.4524 0.083 Uiso 1 1 calc R . .
C24 C 1.1249(3) 0.0340(3) 0.3095(3) 0.0573(7) Uani 1 1 d . . .
H24 H 1.0957 0.0606 0.2479 0.069 Uiso 1 1 calc R . .
C12 C 0.5900(2) 0.6095(2) 0.1124(2) 0.0447(6) Uani 1 1 d . . .
H12 H 0.6259 0.5547 0.1639 0.054 Uiso 1 1 calc R . .
C20 C 0.93591(19) 0.40308(16) 0.47415(17) 0.0279(4) Uani 1 1 d . . .
C18 C 0.7838(2) 0.37329(19) 0.67133(19) 0.0415(6) Uani 1 1 d . . .
H18 H 0.7585 0.3366 0.7546 0.05 Uiso 1 1 calc R . .
C25 C 1.0971(3) -0.0749(3) 0.3991(3) 0.0643(8) Uani 1 1 d . . .
H25 H 1.0499 -0.1234 0.3981 0.077 Uiso 1 1 calc R . .
C15 C 0.85525(19) 0.48257(16) 0.42332(17) 0.0280(4) Uani 1 1 d . . .
C19 C 0.8981(2) 0.34877(17) 0.59916(18) 0.0343(5) Uani 1 1 d . . .
H19 H 0.9499 0.2961 0.6338 0.041 Uiso 1 1 calc R . .
C16 C 0.7418(2) 0.50716(18) 0.49669(18) 0.0352(5) Uani 1 1 d . . .
H16 H 0.6895 0.5602 0.4633 0.042 Uiso 1 1 calc R . .
C28 C 1.2619(2) -0.07341(19) 0.5843(2) 0.0434(6) Uani 1 1 d . . .
C5 C 0.8043(2) 0.99815(18) 0.05139(19) 0.0389(5) Uani 1 1 d . . .
C4 C 0.8544(2) 1.0843(2) 0.0502(2) 0.0510(6) Uani 1 1 d . . .
H4 H 0.854 1.1584 -0.0062 0.061 Uiso 1 1 calc R . .
C34 C 1.5010(2) 0.3005(2) 0.4340(3) 0.0475(6) Uani 1 1 d . . .
H34 H 1.498 0.3565 0.3615 0.057 Uiso 1 1 calc R . .
C8 C 0.5693(2) 0.7970(2) -0.0072(2) 0.0408(5) Uani 1 1 d . . .
C13 C 0.9494(2) 0.64140(18) 0.08902(18) 0.0356(5) Uani 1 1 d . . .
C22 C 1.25575(19) 0.35153(17) 0.28116(18) 0.0294(4) Uani 1 1 d . . .
C31 C 1.5125(3) 0.1351(3) 0.6444(3) 0.0594(8) Uani 1 1 d . . .
H31 H 1.5161 0.0775 0.7157 0.071 Uiso 1 1 calc R . .
C23 C 1.1970(2) 0.1030(2) 0.3128(2) 0.0429(6) Uani 1 1 d . . .
H23 H 1.2169 0.1764 0.2518 0.052 Uiso 1 1 calc R . .
C21 C 1.14437(19) 0.32468(16) 0.40497(18) 0.0278(4) Uani 1 1 d . . .
C30 C 1.4522(2) 0.1178(2) 0.5857(2) 0.0398(5) Uani 1 1 d . . .
C1 C 0.8520(2) 0.8668(2) 0.2127(2) 0.0416(5) Uani 1 1 d . . .
H1 H 0.8513 0.7922 0.2685 0.05 Uiso 1 1 calc R . .
C7 C 0.6098(2) 0.9171(2) -0.0559(2) 0.0444(6) Uani 1 1 d . . .
C29 C 1.3943(2) 0.0048(2) 0.6301(2) 0.0439(6) Uani 1 1 d . . .
C14 C 0.85614(19) 0.60500(17) 0.22194(18) 0.0287(4) Uani 1 1 d . . .
O12A O 0.7102(10) 0.3617(8) 0.1446(7) 0.079(4) Uani 0.49(2) 1 d P A 1
O12B O 0.7749(17) 0.3895(6) 0.1624(5) 0.091(5) Uani 0.51(2) 1 d P A 2
O11 O 1.0073(2) 0.33230(19) 0.20051(18) 0.0681(6) Uani 1 1 d D . .
H1WA H 0.669(7) 0.300(6) 0.177(7) 0.082 Uiso 0.49(2) 1 d PD A 1
H2WA H 0.783(6) 0.356(6) 0.080(6) 0.082 Uiso 0.49(2) 1 d PD A 1
H1WB H 0.798(7) 0.401(6) 0.101(7) 0.082 Uiso 0.51(2) 1 d PD A 2
H2WB H 0.720(7) 0.309(6) 0.202(6) 0.082 Uiso 0.51(2) 1 d PD A 2
H1W1 H 1.042(3) 0.327(3) 0.1316(16) 0.082 Uiso 1 1 d D . .
H2W1 H 0.9277(13) 0.349(3) 0.208(3) 0.082 Uiso 1 1 d D . .

loop_
_atom_site_aniso_label
_atom_site_aniso_U_11
_atom_site_aniso_U_22
_atom_site_aniso_U_33
_atom_site_aniso_U_23
_atom_site_aniso_U_13
_atom_site_aniso_U_12
Cu1 0.03536(15) 0.03088(15) 0.02963(15) -0.00761(11) -0.02021(12) 0.00979(11)
Cu2 0.03147(15) 0.04535(17) 0.02352(14) -0.00519(12) -0.01215(11) 0.01436(12)
Cu3 0.03151(14) 0.02630(14) 0.03001(14) -0.00914(11) -0.01876(11) 0.00578(10)
O2 0.1223(18) 0.0339(10) 0.0590(12) -0.0002(9) -0.0537(13) 0.0067(10)
O9 0.0889(15) 0.0325(10) 0.0557(12) 0.0027(9) -0.0262(11) -0.0035(9)
C32 0.071(2) 0.101(3) 0.105(3) -0.078(2) -0.065(2) 0.0377(19)
O6 0.0295(8) 0.0455(9) 0.0283(8) -0.0025(7) -0.0112(6) 0.0087(7)
O4 0.0326(8) 0.0344(8) 0.0290(8) -0.0064(7) -0.0148(6) 0.0093(6)
O8 0.0353(8) 0.0299(8) 0.0276(8) -0.0075(6) -0.0176(6) 0.0086(6)
O3 0.0429(9) 0.0398(9) 0.0265(8) -0.0052(7) -0.0164(7) 0.0116(7)
O7 0.0263(7) 0.0314(8) 0.0312(8) -0.0056(6) -0.0132(6) 0.0047(6)
O5 0.0378(9) 0.0576(11) 0.0264(8) -0.0050(8) -0.0107(7) 0.0184(8)
N6 0.0316(10) 0.0339(10) 0.0370(10) -0.0179(9) -0.0112(8) 0.0015(8)
C17 0.0439(13) 0.0391(13) 0.0308(12) -0.0160(10) -0.0083(10) 0.0096(10)
C11 0.0501(15) 0.0573(16) 0.0472(15) -0.0277(14) -0.0111(12) -0.0053(13)
C27 0.0323(12) 0.0311(12) 0.0434(13) -0.0176(11) -0.0077(10) 0.0040(9)
N1 0.0344(10) 0.0442(11) 0.0313(10) -0.0140(9) -0.0159(8) 0.0065(8)
O10 0.0795(14) 0.0655(13) 0.0432(11) -0.0020(9) -0.0398(10) 0.0178(10)
N7 0.0401(10) 0.0314(10) 0.0321(10) -0.0096(8) -0.0182(8) 0.0088(8)
C10 0.0482(16) 0.084(2) 0.0600(17) -0.0451(17) -0.0217(13) 0.0014(15)
N2 0.0506(12) 0.0330(10) 0.0386(11) -0.0101(9) -0.0297(9) 0.0130(9)
N8 0.0336(10) 0.0398(11) 0.0433(11) -0.0219(9) -0.0256(9) 0.0161(8)
C26 0.0475(15) 0.0367(14) 0.076(2) -0.0236(14) -0.0180(14) -0.0041(12)
C3 0.0529(16) 0.0600(18) 0.0549(17) -0.0330(15) -0.0093(13) -0.0105(13)
C2 0.0494(15) 0.0637(17) 0.0439(15) -0.0246(14) -0.0193(12) -0.0024(13)
N4 0.0310(9) 0.0336(10) 0.0224(9) -0.0072(8) -0.0110(7) 0.0074(7)
N3 0.0381(10) 0.0336(10) 0.0311(10) -0.0115(8) -0.0145(8) 0.0069(8)
N5 0.0307(9) 0.0336(10) 0.0254(9) -0.0074(8) -0.0139(8) 0.0069(8)
C6 0.0563(15) 0.0368(13) 0.0349(13) -0.0109(11) -0.0213(11) 0.0139(11)
O1 0.0871(14) 0.0612(12) 0.0533(11) -0.0201(10) -0.0544(11) 0.0297(10)
C9 0.0473(15) 0.082(2) 0.0488(15) -0.0385(15) -0.0296(13) 0.0197(14)
C33 0.0624(18) 0.069(2) 0.120(3) -0.060(2) -0.059(2) 0.0197(15)
C24 0.0533(16) 0.072(2) 0.0669(18) -0.0408(17) -0.0281(14) -0.0018(14)
C12 0.0453(14) 0.0435(14) 0.0392(13) -0.0144(11) -0.0152(11) 0.0005(11)
C20 0.0326(11) 0.0250(10) 0.0255(10) -0.0096(9) -0.0135(9) 0.0031(8)
C18 0.0541(15) 0.0378(13) 0.0220(11) -0.0101(10) -0.0109(10) 0.0063(11)
C25 0.0576(17) 0.0608(19) 0.094(2) -0.0459(19) -0.0307(17) -0.0036(14)
C15 0.0319(11) 0.0241(10) 0.0246(10) -0.0072(8) -0.0127(9) 0.0020(8)
C19 0.0455(13) 0.0280(11) 0.0299(11) -0.0111(9) -0.0204(10) 0.0096(9)
C16 0.0375(12) 0.0309(11) 0.0324(12) -0.0118(10) -0.0148(10) 0.0087(9)
C28 0.0444(14) 0.0336(13) 0.0375(13) -0.0119(11) -0.0099(11) 0.0078(10)
C5 0.0421(13) 0.0343(12) 0.0318(12) -0.0135(10) -0.0104(10) 0.0071(10)
C4 0.0593(16) 0.0392(14) 0.0403(14) -0.0165(12) -0.0076(12) -0.0005(12)
C34 0.0471(14) 0.0427(14) 0.0714(18) -0.0309(13) -0.0378(14) 0.0137(11)
C8 0.0383(12) 0.0517(15) 0.0345(12) -0.0212(11) -0.0187(10) 0.0148(11)
C13 0.0366(12) 0.0342(12) 0.0268(11) -0.0070(9) -0.0141(9) 0.0070(10)
C22 0.0306(11) 0.0259(10) 0.0281(11) -0.0059(9) -0.0145(9) -0.0018(9)
C31 0.0548(16) 0.092(2) 0.0603(17) -0.0494(17) -0.0429(14) 0.0361(16)
C23 0.0455(14) 0.0497(14) 0.0400(13) -0.0212(12) -0.0193(11) -0.0021(11)
C21 0.0298(11) 0.0251(10) 0.0314(11) -0.0116(9) -0.0169(9) 0.0039(8)
C30 0.0354(12) 0.0549(15) 0.0386(12) -0.0271(12) -0.0229(10) 0.0215(11)
C1 0.0438(13) 0.0429(13) 0.0356(12) -0.0134(11) -0.0191(11) 0.0039(11)
C7 0.0517(15) 0.0520(15) 0.0342(12) -0.0207(12) -0.0272(11) 0.0226(12)
C29 0.0400(13) 0.0514(15) 0.0301(12) -0.0133(11) -0.0166(10) 0.0180(11)
C14 0.0300(11) 0.0248(10) 0.0270(11) -0.0077(9) -0.0133(9) 0.0047(8)
O12A 0.063(5) 0.069(4) 0.051(3) 0.002(3) -0.012(3) 0.018(4)
O12B 0.115(9) 0.063(4) 0.054(3) -0.014(3) -0.018(4) 0.023(4)
O11 0.0695(14) 0.0925(16) 0.0557(12) -0.0425(12) -0.0257(11) 0.0037(12)

loop_
_atom_type_symbol
_atom_type_description
_atom_type_scat_dispersion_real
_atom_type_scat_dispersion_imag
_atom_type_scat_source
C C 0.0033 0.0016 'International Tables Vol C Tables 4.2.6.8 and 6.1.1.4'
H H 0 0 'International Tables Vol C Tables 4.2.6.8 and 6.1.1.4'
N N 0.0061 0.0033 'International Tables Vol C Tables 4.2.6.8 and 6.1.1.4'
O O 0.0106 0.006 'International Tables Vol C Tables 4.2.6.8 and 6.1.1.4'
Cu Cu 0.3201 1.2651 'International Tables Vol C Tables 4.2.6.8 and 6.1.1.4'

loop_
_geom_angle_atom_site_label_1
_geom_angle_atom_site_label_2
_geom_angle_atom_site_label_3
_geom_angle
N2 Cu1 O4 172.86(7)
N2 Cu1 N1 82.55(8)
O4 Cu1 N1 99.70(7)
N2 Cu1 N3 82.39(8)
O4 Cu1 N3 94.21(7)
N1 Cu1 N3 162.40(7)
N2 Cu1 O3 108.52(7)
O4 Cu1 O3 78.17(5)
N1 Cu1 O3 94.18(7)
N3 Cu1 O3 99.21(6)
N5 Cu2 N4 82.99(7)
N5 Cu2 O6 84.34(6)
N4 Cu2 O6 164.45(7)
N5 Cu2 O5 165.65(7)
N4 Cu2 O5 83.76(6)
O6 Cu2 O5 107.78(6)
N5 Cu2 O11 96.29(7)
N4 Cu2 O11 100.28(7)
O6 Cu2 O11 90.02(7)
O5 Cu2 O11 91.47(7)
N7 Cu3 O7 173.86(7)
N7 Cu3 N8 82.51(8)
O7 Cu3 N8 98.66(7)
N7 Cu3 N6 82.00(8)
O7 Cu3 N6 96.15(7)
N8 Cu3 N6 163.49(7)
N7 Cu3 O8 106.89(6)
O7 Cu3 O8 78.99(5)
N8 Cu3 O8 97.45(6)
N6 Cu3 O8 92.47(6)
C33 C32 C31 119.7(2)
C33 C32 H32 120.1
C31 C32 H32 120.1
C22 O6 Cu2 110.31(13)
C14 O4 Cu1 116.29(13)
C21 O8 Cu3 104.18(12)
C13 O3 Cu1 106.87(13)
C22 O7 Cu3 116.12(12)
C13 O5 Cu2 111.37(13)
C23 N6 C27 118.18(19)
C23 N6 Cu3 128.74(16)
C27 N6 Cu3 112.95(15)
C18 C17 C16 120.8(2)
C18 C17 H17 119.6
C16 C17 H17 119.6
C12 C11 C10 119.0(3)
C12 C11 H11 120.5
C10 C11 H11 120.5
N6 C27 C26 122.2(2)
N6 C27 C28 115.55(19)
C26 C27 C28 122.2(2)
C12 N1 C8 118.5(2)
C12 N1 Cu1 128.51(16)
C8 N1 Cu1 112.97(16)
C28 N7 C29 125.3(2)
C28 N7 Cu3 117.60(15)
C29 N7 Cu3 117.11(16)
C9 C10 C11 119.3(3)
C9 C10 H10 120.4
C11 C10 H10 120.4
C6 N2 C7 124.71(19)
C6 N2 Cu1 117.57(15)
C7 N2 Cu1 117.43(16)
C30 N8 C34 119.2(2)
C30 N8 Cu3 113.11(16)
C34 N8 Cu3 127.49(15)
C25 C26 C27 119.2(3)
C25 C26 H26 120.4
C27 C26 H26 120.4
C2 C3 C4 118.8(2)
C2 C3 H3 120.6
C4 C3 H3 120.6
C1 C2 C3 119.3(2)
C1 C2 H2 120.3
C3 C2 H2 120.3
C14 N4 C15 129.84(17)
C14 N4 Cu2 115.52(14)
C15 N4 Cu2 114.63(13)
C5 N3 C1 118.3(2)
C5 N3 Cu1 112.76(15)
C1 N3 Cu1 128.88(16)
C21 N5 C20 129.62(17)
C21 N5 Cu2 115.37(13)
C20 N5 Cu2 114.99(12)
O2 C6 N2 128.8(2)
O2 C6 C5 120.3(2)
N2 C6 C5 110.86(18)
C10 C9 C8 119.2(2)
C10 C9 H9 120.4
C8 C9 H9 120.4
C32 C33 C34 118.8(3)
C32 C33 H33 120.6
C34 C33 H33 120.6
C25 C24 C23 118.7(3)
C25 C24 H24 120.7
C23 C24 H24 120.7
N1 C12 C11 122.5(2)
N1 C12 H12 118.8
C11 C12 H12 118.8
C19 C20 N5 126.96(18)
C19 C20 C15 119.09(19)
N5 C20 C15 113.92(17)
C19 C18 C17 120.5(2)
C19 C18 H18 119.8
C17 C18 H18 119.8
C26 C25 C24 119.5(2)
C26 C25 H25 120.3
C24 C25 H25 120.3
C16 C15 N4 126.24(18)
C16 C15 C20 120.27(18)
N4 C15 C20 113.46(17)
C18 C19 C20 119.94(19)
C18 C19 H19 120
C20 C19 H19 120
C15 C16 C17 119.43(19)
C15 C16 H16 120.3
C17 C16 H16 120.3
O9 C28 N7 128.8(2)
O9 C28 C27 119.7(2)
N7 C28 C27 111.50(19)
N3 C5 C4 122.3(2)
N3 C5 C6 115.7(2)
C4 C5 C6 122.0(2)
C5 C4 C3 119.2(2)
C5 C4 H4 120.4
C3 C4 H4 120.4
N8 C34 C33 121.8(3)
N8 C34 H34 119.1
C33 C34 H34 119.1
N1 C8 C9 121.4(2)
N1 C8 C7 116.0(2)
C9 C8 C7 122.6(2)
O3 C13 O5 125.96(19)
O3 C13 C14 116.93(18)
O5 C13 C14 117.10(18)
O6 C22 O7 123.60(18)
O6 C22 C21 119.23(18)
O7 C22 C21 117.17(17)
C30 C31 C32 118.5(3)
C30 C31 H31 120.8
C32 C31 H31 120.8
N6 C23 C24 122.3(2)
N6 C23 H23 118.9
C24 C23 H23 118.9
O8 C21 N5 131.19(19)
O8 C21 C22 119.12(17)
N5 C21 C22 109.70(17)
N8 C30 C31 122.0(2)
N8 C30 C29 115.81(19)
C31 C30 C29 122.2(2)
N3 C1 C2 122.2(2)
N3 C1 H1 118.9
C2 C1 H1 118.9
O1 C7 N2 127.7(2)
O1 C7 C8 121.4(2)
N2 C7 C8 110.86(18)
O10 C29 N7 127.7(3)
O10 C29 C30 121.4(2)
N7 C29 C30 110.87(18)
O4 C14 N4 129.47(19)
O4 C14 C13 118.78(17)
N4 C14 C13 111.74(17)
H1WA O12A H2WA 103(5)
H1WA O12A H1WB 146(6)
H2WA O12A H1WB 51(5)
H1WA O12A H2WB 61(6)
H2WA O12A H2WB 101(6)
H1WB O12A H2WB 100(6)
H2WA O12B H1WB 33(6)
H2WA O12B H2WB 66(4)
H1WB O12B H2WB 98(7)
Cu2 O11 H1W1 123(2)
Cu2 O11 H2W1 102(2)
H1W1 O11 H2W1 103(2)

loop_
_geom_bond_atom_site_label_1
_geom_bond_atom_site_label_2
_geom_bond_distance
Cu1 N2 1.9163(17)
Cu1 O4 1.9682(14)
Cu1 N1 1.9958(19)
Cu1 N3 2.0111(19)
Cu1 O3 2.3280(15)
Cu2 N5 1.9175(16)
Cu2 N4 1.9221(16)
Cu2 O6 1.9767(14)
Cu2 O5 1.9845(15)
Cu2 O11 2.423(2)
Cu3 N7 1.9292(17)
Cu3 O7 1.9554(14)
Cu3 N8 1.9896(17)
Cu3 N6 2.0129(17)
Cu3 O8 2.3202(14)
O2 C6 1.215(3)
O9 C28 1.215(3)
C32 C33 1.372(4)
C32 C31 1.387(4)
C32 H32 0.93
O6 C22 1.254(2)
O4 C14 1.267(2)
O8 C21 1.245(2)
O3 C13 1.240(2)
O7 C22 1.254(2)
O5 C13 1.266(3)
N6 C23 1.342(3)
N6 C27 1.347(3)
C17 C18 1.382(3)
C17 C16 1.387(3)
C17 H17 0.93
C11 C12 1.368(3)
C11 C10 1.371(4)
C11 H11 0.93
C27 C26 1.372(3)
C27 C28 1.508(3)
N1 C12 1.339(3)
N1 C8 1.344(3)
O10 C29 1.215(3)
N7 C28 1.359(3)
N7 C29 1.368(3)
C10 C9 1.369(4)
C10 H10 0.93
N2 C6 1.362(3)
N2 C7 1.372(3)
N8 C30 1.341(3)
N8 C34 1.341(3)
C26 C25 1.371(4)
C26 H26 0.93
C3 C2 1.376(4)
C3 C4 1.377(4)
C3 H3 0.93
C2 C1 1.368(3)
C2 H2 0.93
N4 C14 1.293(2)
N4 C15 1.409(3)
N3 C5 1.337(3)
N3 C1 1.345(3)
N5 C21 1.315(2)
N5 C20 1.397(3)
C6 C5 1.520(3)
O1 C7 1.216(3)
C9 C8 1.382(3)
C9 H9 0.93
C33 C34 1.380(4)
C33 H33 0.93
C24 C25 1.374(4)
C24 C23 1.381(3)
C24 H24 0.93
C12 H12 0.93
C20 C19 1.396(3)
C20 C15 1.417(3)
C18 C19 1.380(3)
C18 H18 0.93
C25 H25 0.93
C15 C16 1.381(3)
C19 H19 0.93
C16 H16 0.93
C5 C4 1.373(3)
C4 H4 0.93
C34 H34 0.93
C8 C7 1.503(4)
C13 C14 1.552(3)
C22 C21 1.555(3)
C31 C30 1.375(3)
C31 H31 0.93
C23 H23 0.93
C30 C29 1.507(4)
C1 H1 0.93
O12A H1WA 0.85(6)
O12A H2WA 0.96(6)
O12A H1WB 1.03(7)
O12A H2WB 0.81(7)
O12B H2WA 1.36(6)
O12B H1WB 0.70(8)
O12B H2WB 1.13(8)
O11 H1W1 0.890(10)
O11 H2W1 0.890(10)

loop_
_geom_hbond_atom_site_label_D
_geom_hbond_atom_site_label_H
_geom_hbond_atom_site_label_A
_geom_hbond_distance_DH
_geom_hbond_distance_HA
_geom_hbond_distance_DA
_geom_hbond_angle_DHA
_geom_hbond_site_symmetry_A
O11 H1W1 O3 0.890(10) 2.072(12) 2.945(2) 167(3) 2_765
O11 H2W1 O12B 0.890(10) 2.03(3) 2.88(2) 159(3) .
